data_4331785
loop_
_publ_author_name
'Goedde, Dean M.'
'Girolami, Gregory S.'

_publ_section_title
;
 Titanium(II) and Titanium(III) Tetrahydroborates. Crystal Structures of
 [Li(Et2O)2][Ti2(BH4)5(PMe2Ph)4], Ti(BH4)3(PMe2Ph)2, and Ti(BH4)3(PEt3)2
;
_journal_issue 3
_journal_name_full 'Inorganic Chemistry'
_journal_page_first 1380
_journal_page_last 1388
_journal_paper_doi 10.1021/ic051556w
_journal_volume 45
_journal_year 2006
_chemical_formula_sum 'C16 H34 B3 P2 Ti'
_chemical_formula_weight 368.70
_chemical_name_systematic
; 
 ? 
;
_space_group_IT_number 15
_symmetry_cell_setting monoclinic
_symmetry_space_group_name_Hall '-C 2yc'
_symmetry_space_group_name_H-M 'C 1 2/c 1'
_atom_sites_solution_hydrogens geom
_atom_sites_solution_primary direct
_atom_sites_solution_secondary difmap
_audit_creation_method SHELXL-97
_cell_angle_alpha 90.00
_cell_angle_beta 116.380(12)
_cell_angle_gamma 90.00
_cell_formula_units_Z 4
_cell_length_a 14.4241(16)
_cell_length_b 12.714(2)
_cell_length_c 13.380(2)
_cell_measurement_temperature 198(2)
_cell_volume 2198.2(6)
_computing_structure_refinement 'SHELXL-97 (Sheldrick, 1997)'
_computing_structure_solution 'SHELXS-97 (Sheldrick, 1990)'
_diffrn_ambient_temperature 198(2)
_diffrn_measured_fraction_theta_full 0.965
_diffrn_measured_fraction_theta_max 0.965
_diffrn_radiation_monochromator graphite
_diffrn_radiation_source 'fine-focus sealed tube'
_diffrn_radiation_type MoK\a
_diffrn_radiation_wavelength 0.71073
_diffrn_reflns_av_R_equivalents 0.0172
_diffrn_reflns_av_sigmaI/netI 0.0228
_diffrn_reflns_limit_h_max 18
_diffrn_reflns_limit_h_min -17
_diffrn_reflns_limit_k_max 8
_diffrn_reflns_limit_k_min -16
_diffrn_reflns_limit_l_max 17
_diffrn_reflns_limit_l_min -16
_diffrn_reflns_number 7130
_diffrn_reflns_theta_full 28.28
_diffrn_reflns_theta_max 28.28
_diffrn_reflns_theta_min 2.25
_exptl_absorpt_coefficient_mu 0.529
_exptl_absorpt_correction_T_max 0.894
_exptl_absorpt_correction_T_min 0.741
_exptl_absorpt_correction_type multi-scan
_exptl_absorpt_process_details sadabs
_exptl_crystal_density_diffrn 1.114
_exptl_crystal_density_method 'not measured'
_exptl_crystal_F_000 788
_exptl_crystal_size_max 0.62
_exptl_crystal_size_mid 0.60
_exptl_crystal_size_min 0.50
_refine_diff_density_max 0.247
_refine_diff_density_min -0.219
_refine_diff_density_rms 0.038
_refine_ls_extinction_coef 0.0014(3)
_refine_ls_extinction_expression Fc^*^=kFc[1+0.001xFc^2^\l^3^/sin(2\q)]^-1/4^
_refine_ls_extinction_method SHELXL
_refine_ls_goodness_of_fit_ref 1.049
_refine_ls_hydrogen_treatment mixed
_refine_ls_matrix_type full
_refine_ls_number_parameters 176
_refine_ls_number_reflns 2631
_refine_ls_number_restraints 3
_refine_ls_restrained_S_all 1.049
_refine_ls_R_factor_all 0.0320
_refine_ls_R_factor_gt 0.0272
_refine_ls_shift/su_max 0.000
_refine_ls_shift/su_mean 0.000
_refine_ls_structure_factor_coef Fsqd
_refine_ls_weighting_details 'calc w=1/[\s^2^(Fo^2^)+(0.0418P)^2^+0.1510P] where P=(Fo^2^+2Fc^2^)/3'
_refine_ls_weighting_scheme calc
_refine_ls_wR_factor_gt 0.0687
_refine_ls_wR_factor_ref 0.0694
_reflns_number_gt 2235
_reflns_number_total 2631
_reflns_threshold_expression >2sigma(I)
_cod_data_source_file ic051556wsup3.cif
_cod_data_source_block h36fsad
_cod_depositor_comments
;
The following automatic conversions were performed:

'_symmetry_cell_setting' value 'Monoclinic' changed to 'monoclinic'
according to /home/saulius/struct/CIF-dictionaries/cif_core.dic
dictionary named 'cif_core.dic' version 2.4.2 from 2011-04-26.

Automatic conversion script
Id: cif_fix_values 1891 2012-01-12 08:04:46Z andrius 
;
_cod_original_cell_volume 2198.3(6)
_cod_original_sg_symbol_H-M C2/c
_cod_database_code 4331785

loop_
_symmetry_equiv_pos_as_xyz
'x, y, z'
'-x, y, -z+1/2'
'x+1/2, y+1/2, z'
'-x+1/2, y+1/2, -z+1/2'
'-x, -y, -z'
'x, -y, z-1/2'
'-x+1/2, -y+1/2, -z'
'x+1/2, -y+1/2, z-1/2'

loop_
_atom_site_label
_atom_site_type_symbol
_atom_site_fract_x
_atom_site_fract_y
_atom_site_fract_z
_atom_site_U_iso_or_equiv
_atom_site_adp_type
_atom_site_occupancy
_atom_site_symmetry_multiplicity
_atom_site_calc_flag
_atom_site_refinement_flags
Ti Ti 0.0000 0.46237(2) 0.2500 0.02815(10) Uani 1 2 d S
B1 B -0.04993(12) 0.36824(13) 0.07376(13) 0.0401(3) Uani 1 1 d .
H1A H -0.0352(11) 0.4590(11) 0.0946(12) 0.042(4) Uiso 1 1 d .
H1B H -0.0207(10) 0.3377(11) 0.1684(12) 0.038(4) Uiso 1 1 d .
H1C H -0.1344(11) 0.3516(11) 0.0233(13) 0.051(4) Uiso 1 1 d .
H1D H 0.0005(12) 0.3362(12) 0.0387(13) 0.055(4) Uiso 1 1 d .
B2 B 0.0000 0.6350(2) 0.2500 0.0555(6) Uani 1 2 d SD
H2A H 0.0467(18) 0.594(2) 0.213(2) 0.035(7) Uiso 0.50 1 d PD
H2B H 0.032(3) 0.594(3) 0.3329(18) 0.063(11) Uiso 0.50 1 d PD
H2C H -0.068(2) 0.586(2) 0.194(3) 0.054(10) Uiso 0.50 1 d PD
H2D H 0.0000 0.714(2) 0.2500 0.081(8) Uiso 1 2 d S
P P -0.18819(2) 0.41937(3) 0.21385(3) 0.03240(10) Uani 1 1 d .
C1 C -0.29004(9) 0.47532(10) 0.08748(10) 0.0341(3) Uani 1 1 d .
C2 C -0.29606(11) 0.58405(12) 0.07492(12) 0.0432(3) Uani 1 1 d .
H2 H -0.2459(12) 0.6309(13) 0.1325(14) 0.052(4) Uiso 1 1 d .
C3 C -0.37520(12) 0.63084(15) -0.01748(13) 0.0513(4) Uani 1 1 d .
H3 H -0.3791(14) 0.7006(15) -0.0240(15) 0.065(5) Uiso 1 1 d .
C4 C -0.44793(11) 0.56865(15) -0.09888(13) 0.0532(4) Uani 1 1 d .
H4 H -0.5034(14) 0.6029(14) -0.1637(16) 0.064(5) Uiso 1 1 d .
C5 C -0.44161(12) 0.46087(15) -0.08917(12) 0.0522(4) Uani 1 1 d .
H5 H -0.4868(15) 0.4202(14) -0.1424(16) 0.063(5) Uiso 1 1 d .
C6 C -0.36336(10) 0.41340(13) 0.00329(11) 0.0422(3) Uani 1 1 d .
H6 H -0.3610(11) 0.3415(13) 0.0102(13) 0.045(4) Uiso 1 1 d .
C7 C -0.22112(14) 0.46733(16) 0.32242(13) 0.0526(4) Uani 1 1 d .
H7A H -0.2068(17) 0.5416(16) 0.3317(17) 0.078(6) Uiso 1 1 d .
H7B H -0.1765(17) 0.4364(15) 0.390(2) 0.079(6) Uiso 1 1 d .
H7C H -0.2897(16) 0.4470(14) 0.3082(16) 0.070(5) Uiso 1 1 d .
C8 C -0.21645(13) 0.27978(12) 0.20762(14) 0.0479(3) Uani 1 1 d .
H8A H -0.2047(15) 0.2441(15) 0.1507(16) 0.073(6) Uiso 1 1 d .
H8B H -0.2836(14) 0.2675(13) 0.1978(13) 0.056(5) Uiso 1 1 d .
H8C H -0.1717(14) 0.2528(14) 0.2732(15) 0.059(5) Uiso 1 1 d .

loop_
_atom_site_aniso_label
_atom_site_aniso_U_11
_atom_site_aniso_U_22
_atom_site_aniso_U_33
_atom_site_aniso_U_23
_atom_site_aniso_U_13
_atom_site_aniso_U_12
Ti 0.02843(16) 0.02376(16) 0.02674(16) 0.000 0.00727(12) 0.000
B1 0.0433(8) 0.0410(8) 0.0315(7) -0.0059(6) 0.0128(6) -0.0020(6)
B2 0.0533(14) 0.0270(11) 0.0666(17) 0.000 0.0091(12) 0.000
P 0.03025(16) 0.0360(2) 0.02889(17) -0.00163(12) 0.01130(12) -0.00148(12)
C1 0.0283(6) 0.0419(7) 0.0312(6) -0.0025(5) 0.0125(5) 0.0020(5)
C2 0.0387(7) 0.0460(8) 0.0402(7) -0.0027(6) 0.0133(6) 0.0053(6)
C3 0.0492(8) 0.0558(10) 0.0495(8) 0.0109(7) 0.0224(7) 0.0173(7)
C4 0.0371(7) 0.0846(13) 0.0354(7) 0.0110(7) 0.0139(6) 0.0133(7)
C5 0.0367(7) 0.0828(13) 0.0314(7) -0.0053(7) 0.0100(6) -0.0091(7)
C6 0.0389(7) 0.0505(9) 0.0361(7) -0.0061(6) 0.0156(6) -0.0062(6)
C7 0.0466(9) 0.0773(13) 0.0366(8) -0.0040(7) 0.0209(7) 0.0039(8)
C8 0.0440(8) 0.0420(8) 0.0501(9) 0.0061(7) 0.0140(7) -0.0099(6)

loop_
_atom_type_symbol
_atom_type_description
_atom_type_scat_dispersion_real
_atom_type_scat_dispersion_imag
_atom_type_scat_source
C C 0.0033 0.0016 'International Tables Vol C Tables 4.2.6.8 and 6.1.1.4'
H H 0.0000 0.0000 'International Tables Vol C Tables 4.2.6.8 and 6.1.1.4'
B B 0.0013 0.0007 'International Tables Vol C Tables 4.2.6.8 and 6.1.1.4'
P P 0.1023 0.0942 'International Tables Vol C Tables 4.2.6.8 and 6.1.1.4'
Ti Ti 0.2776 0.4457 'International Tables Vol C Tables 4.2.6.8 and 6.1.1.4'

loop_
_geom_angle_atom_site_label_1
_geom_angle_atom_site_label_2
_geom_angle_atom_site_label_3
_geom_angle
_geom_angle_site_symmetry_1
_geom_angle_site_symmetry_3
B2 Ti B1 119.24(4) . .
B2 Ti B1 119.24(4) . 2
B1 Ti B1 121.52(8) . 2
B2 Ti P 102.162(10) . .
B1 Ti P 83.22(4) . .
B1 Ti P 84.97(4) 2 .
B2 Ti P 102.162(10) . 2
B1 Ti P 84.97(4) . 2
B1 Ti P 83.22(4) 2 2
P Ti P 155.68(2) . 2
B2 Ti H1A 91.3(4) . .
B1 Ti H1A 28.2(4) . .
B1 Ti H1A 149.3(4) 2 .
P Ti H1A 92.4(4) . .
P Ti H1A 87.0(4) 2 .
B2 Ti H1B 147.8(4) . .
B1 Ti H1B 28.6(4) . .
B1 Ti H1B 92.9(4) 2 .
P Ti H1B 80.2(4) . .
P Ti H1B 79.2(4) 2 .
H1A Ti H1B 56.6(6) . .
B2 Ti H2A 30.7(4) . .
B1 Ti H2A 99.5(7) . .
B1 Ti H2A 132.5(8) 2 .
P Ti H2A 125.7(6) . .
P Ti H2A 77.2(6) 2 .
H1A Ti H2A 72.5(9) . .
H1B Ti H2A 124.4(7) . .
B2 Ti H2B 30.7(4) . .
B1 Ti H2B 149.5(5) . .
B1 Ti H2B 88.8(5) 2 .
P Ti H2B 104.7(13) . .
P Ti H2B 96.2(13) 2 .
H1A Ti H2B 121.3(7) . .
H1B Ti H2B 174.9(14) . .
H2A Ti H2B 51.8(10) . .
B2 Ti H2C 30.7(5) . .
B1 Ti H2C 98.7(10) . .
B1 Ti H2C 133.6(13) 2 .
P Ti H2C 77.2(9) . .
P Ti H2C 125.7(11) 2 .
H1A Ti H2C 74.8(13) . .
H1B Ti H2C 124.9(9) . .
H2A Ti H2C 48.7(11) . .
H2B Ti H2C 56.1(9) . .
Ti B1 H1A 49.6(7) . .
Ti B1 H1B 48.0(6) . .
H1A B1 H1B 97.1(9) . .
Ti B1 H1C 116.7(8) . .
H1A B1 H1C 111.1(10) . .
H1B B1 H1C 110.6(10) . .
Ti B1 H1D 128.5(8) . .
H1A B1 H1D 112.2(10) . .
H1B B1 H1D 109.8(10) . .
H1C B1 H1D 114.8(11) . .
Ti B2 H2A 62.4(14) . .
Ti B2 H2B 62.4(19) . .
H2A B2 H2B 99(2) . .
Ti B2 H2C 56.2(18) . .
H2A B2 H2C 88(2) . .
H2B B2 H2C 105(2) . .
Ti B2 H2D 180.000(7) . .
H2A B2 H2D 117.6(14) . .
H2B B2 H2D 117.6(19) . .
H2C B2 H2D 123.8(18) . .
C8 P C1 105.50(7) . .
C8 P C7 103.36(9) . .
C1 P C7 102.77(7) . .
C8 P Ti 114.18(6) . .
C1 P Ti 115.87(4) . .
C7 P Ti 113.74(6) . .
C2 C1 C6 118.61(12) . .
C2 C1 P 118.80(10) . .
C6 C1 P 122.58(11) . .
C3 C2 C1 121.04(14) . .
C3 C2 H2 117.6(10) . .
C1 C2 H2 121.3(10) . .
C4 C3 C2 119.59(16) . .
C4 C3 H3 120.1(12) . .
C2 C3 H3 120.3(12) . .
C5 C4 C3 120.14(14) . .
C5 C4 H4 121.2(11) . .
C3 C4 H4 118.6(11) . .
C4 C5 C6 120.70(15) . .
C4 C5 H5 120.7(12) . .
C6 C5 H5 118.6(12) . .
C5 C6 C1 119.89(15) . .
C5 C6 H6 120.1(10) . .
C1 C6 H6 119.9(10) . .
P C7 H7A 108.3(12) . .
P C7 H7B 108.4(13) . .
H7A C7 H7B 105.9(17) . .
P C7 H7C 111.3(11) . .
H7A C7 H7C 115.8(16) . .
H7B C7 H7C 106.8(17) . .
P C8 H8A 112.4(11) . .
P C8 H8B 111.6(10) . .
H8A C8 H8B 110.3(15) . .
P C8 H8C 106.3(12) . .
H8A C8 H8C 106.9(16) . .
H8B C8 H8C 109.1(14) . .

loop_
_geom_bond_atom_site_label_1
_geom_bond_atom_site_label_2
_geom_bond_distance
_geom_bond_site_symmetry_2
Ti B2 2.195(3) .
Ti B1 2.4500(15) .
Ti B1 2.4500(15) 2
Ti P 2.5950(4) .
Ti P 2.5950(4) 2
Ti H1A 1.909(15) .
Ti H1B 1.872(14) .
Ti H2A 1.95(3) .
Ti H2B 1.95(4) .
Ti H2C 1.83(3) .
B1 H1A 1.184(14) .
B1 H1B 1.207(14) .
B1 H1C 1.120(15) .
B1 H1D 1.103(16) .
B2 H2A 1.121(14) .
B2 H2B 1.121(14) .
B2 H2C 1.121(14) .
B2 H2D 1.01(3) .
P C8 1.8146(16) .
P C1 1.8210(13) .
P C7 1.8223(15) .
C1 C2 1.391(2) .
C1 C6 1.3959(18) .
C2 C3 1.390(2) .
C2 H2 0.989(17) .
C3 C4 1.377(2) .
C3 H3 0.891(19) .
C4 C5 1.376(2) .
C4 H4 0.983(19) .
C5 C6 1.389(2) .
C5 H5 0.887(19) .
C6 H6 0.917(16) .
C7 H7A 0.962(19) .
C7 H7B 0.93(2) .
C7 H7C 0.96(2) .
C8 H8A 0.963(19) .
C8 H8B 0.931(17) .
C8 H8C 0.895(19) .
